data_4318562
loop_
_publ_author_name
'Zengquan Qin'
'Michael C. Jennings'
'Richard J. Puddephatt'
'Kenneth W. Muir'

_publ_section_title
;
 Self-Assembly of Polymer and Sheet Structures in Palladium(II) Complexes
 Containing Carboxylic Acid Substituents
;
_journal_name_full 'Inorganic Chemistry'
_journal_page_first 5174
_journal_page_last 5186
_journal_paper_doi 10.1021/ic020239b
_journal_volume 41
_journal_year 2002
_chemical_formula_sum 'C59.05 H68.1 F6 N2 O19.35 P2 Pd S2'
_chemical_formula_weight 1461.92
_chemical_name_systematic
;
  ?
;
_space_group_IT_number 14
_symmetry_cell_setting monoclinic
_symmetry_space_group_name_Hall '-P 2ybc'
_symmetry_space_group_name_H-M 'P 1 21/c 1'
_atom_sites_solution_hydrogens geom
_atom_sites_solution_primary direct
_atom_sites_solution_secondary difmap
_audit_creation_method SHELXL-97
_cell_angle_alpha 90.00
_cell_angle_beta 107.204(3)
_cell_angle_gamma 90.00
_cell_formula_units_Z 4
_cell_length_a 12.6459(8)
_cell_length_b 39.284(3)
_cell_length_c 14.8286(9)
_cell_measurement_temperature 150(2)
_cell_volume 7037.0(8)
_computing_cell_refinement 'Nonius DENZO'
_computing_data_collection 'Nonius COLLECT'
_computing_data_reduction 'Nonius DENZO'
_computing_molecular_graphics 'Bruker SHELXTL'
_computing_publication_material 'Bruker SHELXTL'
_computing_structure_refinement 'SHELXL-97 (Sheldrick, 1997)'
_computing_structure_solution 'SHELXS-97 (Sheldrick, 1990)'
_diffrn_ambient_temperature 150(2)
_diffrn_measured_fraction_theta_full 0.942
_diffrn_measured_fraction_theta_max 0.942
_diffrn_measurement_device_type 'Nonius Kappa CCD'
_diffrn_measurement_method 'phi/omega scans'
_diffrn_radiation_monochromator graphite
_diffrn_radiation_source 'fine-focus sealed tube'
_diffrn_radiation_type MoK\a
_diffrn_radiation_wavelength 0.71073
_diffrn_reflns_av_R_equivalents 0.0520
_diffrn_reflns_av_sigmaI/netI 0.0588
_diffrn_reflns_limit_h_max 12
_diffrn_reflns_limit_h_min -12
_diffrn_reflns_limit_k_max 38
_diffrn_reflns_limit_k_min -30
_diffrn_reflns_limit_l_max 14
_diffrn_reflns_limit_l_min -14
_diffrn_reflns_number 18113
_diffrn_reflns_theta_full 20.63
_diffrn_reflns_theta_max 20.63
_diffrn_reflns_theta_min 4.08
_exptl_absorpt_coefficient_mu 0.451
_exptl_absorpt_correction_T_max 0.9520
_exptl_absorpt_correction_T_min 0.9313
_exptl_absorpt_correction_type Scalepack
_exptl_crystal_colour colourless
_exptl_crystal_density_diffrn 1.380
_exptl_crystal_density_method 'not measured'
_exptl_crystal_description block
_exptl_crystal_F_000 3013
_exptl_crystal_size_max 0.16
_exptl_crystal_size_mid 0.14
_exptl_crystal_size_min 0.11
_refine_diff_density_max 1.262
_refine_diff_density_min -0.490
_refine_diff_density_rms 0.078
_refine_ls_extinction_method none
_refine_ls_goodness_of_fit_ref 1.094
_refine_ls_hydrogen_treatment mixed
_refine_ls_matrix_type full
_refine_ls_number_parameters 823
_refine_ls_number_reflns 6768
_refine_ls_number_restraints 98
_refine_ls_restrained_S_all 1.104
_refine_ls_R_factor_all 0.0836
_refine_ls_R_factor_gt 0.0677
_refine_ls_shift/su_max 1.222
_refine_ls_shift/su_mean 0.043
_refine_ls_structure_factor_coef Fsqd
_refine_ls_weighting_details 'calc w=1/[\s^2^(Fo^2^)+(0.0665P)^2^+34.5812P] where P=(Fo^2^+2Fc^2^)/3'
_refine_ls_weighting_scheme calc
_refine_ls_wR_factor_gt 0.1682
_refine_ls_wR_factor_ref 0.1778
_reflns_number_gt 5510
_reflns_number_total 6768
_reflns_threshold_expression >2sigma(I)
_cod_data_source_file ic020239b_11.cif
_cod_data_source_block complex14
_cod_depositor_comments
;
The following automatic conversions were performed:

'_symmetry_cell_setting' value 'Monoclinic' changed to 'monoclinic'
according to the built-in table from CIF Core dictionary named
'cif_core.dic' version 2.4.1 from 2010-06-29.

Automatic conversion script
Id: cif_fix_values 1646 2011-03-28 12:23:43Z adriana 
;
_cod_original_cell_volume 7036.9(8)
_cod_original_formula_sum 'C59.05 H68.10 F6 N2 O19.35 P2 Pd S2'
_cod_database_code 4318562

loop_
_symmetry_equiv_pos_as_xyz
'x, y, z'
'-x, y+1/2, -z+1/2'
'-x, -y, -z'
'x, -y-1/2, z-1/2'

loop_
_atom_site_label
_atom_site_type_symbol
_atom_site_fract_x
_atom_site_fract_y
_atom_site_fract_z
_atom_site_U_iso_or_equiv
_atom_site_adp_type
_atom_site_occupancy
_atom_site_symmetry_multiplicity
_atom_site_calc_flag
_atom_site_refinement_flags
_atom_site_disorder_assembly
_atom_site_disorder_group
Pd Pd 0.58599(5) 0.841183(15) 0.30724(5) 0.0372(3) Uani 1 1 d . . .
P1 P 0.72122(18) 0.84863(6) 0.44523(16) 0.0414(6) Uani 1 1 d . . .
P2 P 0.45554(19) 0.85131(6) 0.38142(17) 0.0451(6) Uani 1 1 d . . .
C1 C 0.6942(7) 0.8281(2) 0.5455(6) 0.049(2) Uani 1 1 d . . .
H1A H 0.6868 0.8033 0.5334 0.059 Uiso 1 1 calc R . .
H1B H 0.7589 0.8316 0.6018 0.059 Uiso 1 1 calc R . .
C2 C 0.5903(7) 0.8408(2) 0.5679(6) 0.054(2) Uani 1 1 d . . .
H2A H 0.5903 0.8319 0.6303 0.065 Uiso 1 1 calc R . .
H2B H 0.5929 0.8660 0.5720 0.065 Uiso 1 1 calc R . .
C3 C 0.4846(7) 0.8303(2) 0.4955(6) 0.049(2) Uani 1 1 d . . .
H3A H 0.4223 0.8348 0.5215 0.059 Uiso 1 1 calc R . .
H3B H 0.4872 0.8054 0.4856 0.059 Uiso 1 1 calc R . .
C31 C 0.8512(7) 0.8313(2) 0.4379(6) 0.046(2) Uani 1 1 d . . .
C32 C 0.9132(7) 0.8500(2) 0.3926(7) 0.053(2) Uani 1 1 d . . .
H32A H 0.8898 0.8723 0.3702 0.064 Uiso 1 1 calc R . .
C33 C 1.0095(8) 0.8366(3) 0.3798(7) 0.061(3) Uani 1 1 d . . .
H33A H 1.0519 0.8495 0.3488 0.073 Uiso 1 1 calc R . .
C34 C 1.0422(8) 0.8047(3) 0.4120(7) 0.066(3) Uani 1 1 d . . .
H34A H 1.1074 0.7953 0.4029 0.079 Uiso 1 1 calc R . .
C35 C 0.9829(9) 0.7863(3) 0.4569(7) 0.068(3) Uani 1 1 d . . .
H35A H 1.0088 0.7645 0.4811 0.082 Uiso 1 1 calc R . .
C36 C 0.8846(8) 0.7987(2) 0.4684(6) 0.057(3) Uani 1 1 d . . .
H36A H 0.8413 0.7850 0.4968 0.068 Uiso 1 1 calc R . .
C41 C 0.7548(7) 0.8924(2) 0.4786(6) 0.043(2) Uani 1 1 d . . .
C42 C 0.8189(8) 0.9009(2) 0.5693(7) 0.059(3) Uani 1 1 d . . .
H42A H 0.8426 0.8836 0.6159 0.071 Uiso 1 1 calc R . .
C43 C 0.8479(9) 0.9344(3) 0.5917(8) 0.073(3) Uani 1 1 d . . .
H43A H 0.8935 0.9399 0.6533 0.087 Uiso 1 1 calc R . .
C44 C 0.8126(10) 0.9596(3) 0.5275(10) 0.081(3) Uani 1 1 d . . .
H44A H 0.8318 0.9826 0.5444 0.097 Uiso 1 1 calc R . .
C45 C 0.7494(10) 0.9516(3) 0.4385(9) 0.085(4) Uani 1 1 d . . .
H45A H 0.7241 0.9692 0.3932 0.102 Uiso 1 1 calc R . .
C46 C 0.7216(8) 0.9180(2) 0.4134(8) 0.065(3) Uani 1 1 d . . .
H46A H 0.6793 0.9126 0.3506 0.079 Uiso 1 1 calc R . .
C51 C 0.3243(7) 0.8344(2) 0.3102(6) 0.049(2) Uani 1 1 d . . .
C52 C 0.2530(8) 0.8546(3) 0.2392(7) 0.061(3) Uani 1 1 d . . .
H52A H 0.2681 0.8781 0.2338 0.073 Uiso 1 1 calc R . .
C53 C 0.1615(9) 0.8397(4) 0.1781(8) 0.076(3) Uani 1 1 d . . .
H53A H 0.1147 0.8528 0.1284 0.091 Uiso 1 1 calc R . .
C54 C 0.1362(9) 0.8060(4) 0.1876(9) 0.079(3) Uani 1 1 d . . .
H54A H 0.0711 0.7965 0.1455 0.094 Uiso 1 1 calc R . .
C55 C 0.2025(10) 0.7863(3) 0.2558(9) 0.072(3) Uani 1 1 d . . .
H55A H 0.1843 0.7631 0.2616 0.086 Uiso 1 1 calc R . .
C56 C 0.2990(8) 0.8005(3) 0.3183(7) 0.062(3) Uani 1 1 d . . .
H56A H 0.3467 0.7867 0.3660 0.075 Uiso 1 1 calc R . .
C61 C 0.4334(7) 0.8958(2) 0.4010(6) 0.048(2) Uani 1 1 d . . .
C62 C 0.3963(9) 0.9067(3) 0.4749(7) 0.077(3) Uani 1 1 d . . .
H62A H 0.3807 0.8907 0.5172 0.093 Uiso 1 1 calc R . .
C63 C 0.3819(11) 0.9416(3) 0.4874(9) 0.098(4) Uani 1 1 d . . .
H63A H 0.3579 0.9490 0.5391 0.118 Uiso 1 1 calc R . .
C64 C 0.4020(11) 0.9651(3) 0.4262(10) 0.094(4) Uani 1 1 d . . .
H64A H 0.3915 0.9887 0.4349 0.113 Uiso 1 1 calc R . .
C65 C 0.4373(9) 0.9543(3) 0.3524(9) 0.081(3) Uani 1 1 d . . .
H65A H 0.4511 0.9704 0.3094 0.097 Uiso 1 1 calc R . .
C66 C 0.4531(8) 0.9199(2) 0.3403(8) 0.064(3) Uani 1 1 d . . .
H66A H 0.4782 0.9127 0.2889 0.077 Uiso 1 1 calc R . .
N11 N 0.4677(5) 0.83181(17) 0.1752(4) 0.0359(16) Uani 1 1 d . . .
C12 C 0.4295(7) 0.7997(2) 0.1572(6) 0.039(2) Uani 1 1 d . . .
H12A H 0.4514 0.7830 0.2053 0.046 Uiso 1 1 calc R . .
C13 C 0.3587(7) 0.7909(2) 0.0698(6) 0.040(2) Uani 1 1 d . . .
C14 C 0.3304(7) 0.8151(2) -0.0007(6) 0.044(2) Uani 1 1 d . . .
H14A H 0.2823 0.8096 -0.0613 0.053 Uiso 1 1 calc R . .
C15 C 0.3734(7) 0.8475(2) 0.0185(7) 0.043(2) Uani 1 1 d . . .
C16 C 0.4418(7) 0.8548(2) 0.1057(6) 0.041(2) Uani 1 1 d . . .
H16A H 0.4724 0.8770 0.1178 0.049 Uiso 1 1 calc R . .
C17 C 0.3123(8) 0.7557(2) 0.0487(8) 0.050(2) Uani 1 1 d . . .
O11 O 0.2399(6) 0.74865(16) -0.0214(6) 0.074(2) Uani 1 1 d . . .
O12 O 0.3594(5) 0.73434(15) 0.1176(5) 0.0584(17) Uani 1 1 d . . .
H12B H 0.3353 0.7146 0.1022 0.088 Uiso 1 1 calc R . .
C18 C 0.3449(8) 0.8733(2) -0.0596(7) 0.046(2) Uani 1 1 d . . .
O13 O 0.2739(6) 0.86963(16) -0.1320(5) 0.0656(18) Uani 1 1 d . . .
O14 O 0.4075(5) 0.90100(15) -0.0395(5) 0.0638(18) Uani 1 1 d . . .
H14B H 0.4744 0.8955 -0.0275 0.096 Uiso 1 1 calc R . .
N21 N 0.7000(5) 0.82814(17) 0.2329(4) 0.0357(16) Uani 1 1 d . . .
C22 C 0.7388(7) 0.7959(2) 0.2392(6) 0.040(2) Uani 1 1 d . . .
H22A H 0.7185 0.7804 0.2803 0.047 Uiso 1 1 calc R . .
C23 C 0.8067(7) 0.7849(2) 0.1882(6) 0.041(2) Uani 1 1 d . . .
C24 C 0.8333(7) 0.8073(2) 0.1286(6) 0.044(2) Uani 1 1 d . . .
H24A H 0.8807 0.8001 0.0932 0.053 Uiso 1 1 calc R . .
C25 C 0.7934(7) 0.8403(2) 0.1182(6) 0.043(2) Uani 1 1 d . . .
C26 C 0.7265(7) 0.8493(2) 0.1738(6) 0.046(2) Uani 1 1 d . . .
H26A H 0.6984 0.8719 0.1690 0.055 Uiso 1 1 calc R . .
C27 C 0.8501(8) 0.7494(2) 0.1977(6) 0.050(2) Uani 1 1 d . . .
O21 O 0.9267(6) 0.74094(16) 0.1697(5) 0.0666(19) Uani 1 1 d . . .
O22 O 0.7985(6) 0.72891(16) 0.2403(5) 0.0636(18) Uani 1 1 d . . .
H22B H 0.7372 0.7374 0.2391 0.095 Uiso 1 1 calc R . .
C28 C 0.8188(9) 0.8639(3) 0.0490(7) 0.061(3) Uani 1 1 d . . .
O23 O 0.8848(6) 0.85742(19) 0.0066(5) 0.084(2) Uani 1 1 d . . .
O24 O 0.7603(7) 0.89244(19) 0.0392(5) 0.084(2) Uani 1 1 d . . .
H24B H 0.7763 0.9050 -0.0007 0.126 Uiso 1 1 calc R . .
C70 C 0.5603(12) 0.7021(3) 0.3670(9) 0.095(4) Uani 1 1 d D . .
F71 F 0.4466(10) 0.7026(3) 0.3216(7) 0.188(5) Uani 1 1 d D . .
F72 F 0.5942(10) 0.69670(18) 0.2980(7) 0.176(5) Uani 1 1 d D . .
F73 F 0.5726(5) 0.67548(14) 0.4238(5) 0.0850(19) Uani 1 1 d D . .
S74 S 0.5880(3) 0.74163(6) 0.42328(19) 0.0644(8) Uani 1 1 d D . .
O75 O 0.7067(9) 0.7367(3) 0.4704(9) 0.198(7) Uani 1 1 d D . .
O76 O 0.5310(14) 0.7430(2) 0.4855(10) 0.206(7) Uani 1 1 d D . .
O77 O 0.5748(5) 0.76704(14) 0.3531(4) 0.0597(17) Uani 1 1 d D . .
C80 C 1.1954(12) 0.9637(3) 0.7143(11) 0.099(4) Uani 1 1 d . . .
F81 F 1.1577(7) 0.9655(2) 0.6198(7) 0.136(3) Uani 1 1 d . . .
F82 F 1.1738(7) 0.9933(2) 0.7464(7) 0.142(3) Uani 1 1 d . . .
F83 F 1.1412(6) 0.9400(2) 0.7429(6) 0.117(3) Uani 1 1 d . . .
S84 S 1.3447(3) 0.95596(7) 0.7480(2) 0.0761(9) Uani 1 1 d . . .
O85 O 1.3742(7) 0.95357(16) 0.8491(5) 0.080(2) Uani 1 1 d . . .
O86 O 1.3533(7) 0.92424(18) 0.7018(5) 0.089(2) Uani 1 1 d . . .
O87 O 1.3882(7) 0.98528(17) 0.7138(5) 0.092(2) Uani 1 1 d . . .
C90 C 0.9545(8) 0.6584(2) 0.3304(7) 0.059(3) Uani 1 1 d D . .
O90 O 0.8724(6) 0.66497(15) 0.2631(5) 0.072(2) Uani 1 1 d D . .
C91 C 1.0135(9) 0.6852(3) 0.3940(7) 0.082(3) Uani 1 1 d D . .
H91A H 1.0608 0.6978 0.3638 0.122 Uiso 1 1 calc R . .
H91B H 1.0594 0.6749 0.4528 0.122 Uiso 1 1 calc R . .
H91C H 0.9599 0.7008 0.4079 0.122 Uiso 1 1 calc R . .
C92 C 0.9955(9) 0.6228(2) 0.3453(8) 0.080(3) Uani 1 1 d D . .
H92A H 0.9401 0.6075 0.3052 0.120 Uiso 1 1 calc R . .
H92B H 1.0086 0.6166 0.4117 0.120 Uiso 1 1 calc R . .
H92C H 1.0648 0.6209 0.3288 0.120 Uiso 1 1 calc R . .
C93 C 0.5707(10) 0.9478(3) 0.1254(7) 0.077(3) Uani 1 1 d D . .
O93 O 0.5938(5) 0.92307(16) 0.1787(4) 0.0614(17) Uani 1 1 d D . .
C94 C 0.6423(11) 0.9620(3) 0.0750(8) 0.098(4) Uani 1 1 d D . .
H94A H 0.7193 0.9561 0.1080 0.147 Uiso 1 1 calc R . .
H94B H 0.6342 0.9868 0.0720 0.147 Uiso 1 1 calc R . .
H94C H 0.6219 0.9527 0.0108 0.147 Uiso 1 1 calc R . .
C95 C 0.4596(10) 0.9644(3) 0.1063(9) 0.101(4) Uani 1 1 d D . .
H95A H 0.4100 0.9495 0.1282 0.152 Uiso 1 1 calc R . .
H95B H 0.4284 0.9684 0.0383 0.152 Uiso 1 1 calc R . .
H95C H 0.4676 0.9862 0.1398 0.152 Uiso 1 1 calc R . .
C96 C 0.2000(7) 0.6643(2) 0.1295(7) 0.055(3) Uani 1 1 d D . .
O96 O 0.2729(5) 0.67161(15) 0.0931(5) 0.0606(17) Uani 1 1 d D . .
C97 C 0.1490(8) 0.6305(2) 0.1147(8) 0.077(3) Uani 1 1 d D . .
H97A H 0.1661 0.6194 0.0615 0.116 Uiso 1 1 calc R . .
H97B H 0.0686 0.6328 0.1008 0.116 Uiso 1 1 calc R . .
H97C H 0.1782 0.6168 0.1718 0.116 Uiso 1 1 calc R . .
C98 C 0.1669(9) 0.6890(3) 0.1910(7) 0.079(3) Uani 1 1 d D . .
H98A H 0.2183 0.7083 0.2035 0.119 Uiso 1 1 calc R . .
H98B H 0.1688 0.6779 0.2507 0.119 Uiso 1 1 calc R . .
H98C H 0.0918 0.6971 0.1596 0.119 Uiso 1 1 calc R . .
C99 C 0.9562(18) 1.0491(6) 0.6917(18) 0.215(13) Uiso 0.75 1 d PD . .
O99 O 0.9213(18) 1.0207(6) 0.7092(15) 0.239(9) Uiso 0.75 1 d PD . .
C100 C 1.017(3) 1.0741(8) 0.757(2) 0.29(2) Uiso 0.75 1 d PD . .
H10M H 0.9757 1.0804 0.8011 0.439 Uiso 0.75 1 calc PR . .
H10N H 1.0284 1.0944 0.7225 0.439 Uiso 0.75 1 calc PR . .
H10O H 1.0893 1.0647 0.7927 0.439 Uiso 0.75 1 calc PR . .
C101 C 0.953(2) 1.0573(6) 0.5955(16) 0.187(11) Uiso 0.75 1 d PD . .
H10P H 0.9314 1.0370 0.5557 0.281 Uiso 0.75 1 calc PR . .
H10Q H 1.0261 1.0649 0.5943 0.281 Uiso 0.75 1 calc PR . .
H10R H 0.8987 1.0754 0.5715 0.281 Uiso 0.75 1 calc PR . .
C102 C 0.6897(13) 0.9271(4) -0.1859(11) 0.118(6) Uani 1 1 d D . .
O102 O 0.7567(10) 0.9337(2) -0.1056(8) 0.125(4) Uani 1 1 d D . .
C103 C 0.6265(14) 0.8954(3) -0.2029(10) 0.135(6) Uani 1 1 d D . .
H10D H 0.6610 0.8793 -0.2363 0.203 Uiso 1 1 calc R . .
H10E H 0.5504 0.9000 -0.2414 0.203 Uiso 1 1 calc R . .
H10F H 0.6258 0.8855 -0.1424 0.203 Uiso 1 1 calc R . .
C104 C 0.6660(15) 0.9530(4) -0.2614(12) 0.171(8) Uani 1 1 d D . .
H10G H 0.6165 0.9703 -0.2489 0.257 Uiso 1 1 calc R . .
H10H H 0.6305 0.9421 -0.3223 0.257 Uiso 1 1 calc R . .
H10I H 0.7354 0.9637 -0.2631 0.257 Uiso 1 1 calc R . .
C105 C 0.1318(18) 0.9447(5) 0.0399(16) 0.131(9) Uiso 0.60 1 d PD . .
O105 O 0.1857(15) 0.9189(4) 0.0656(12) 0.136(6) Uiso 0.60 1 d PD . .
C106 C 0.139(3) 0.9654(7) -0.037(2) 0.173(12) Uiso 0.60 1 d PD . .
H10A H 0.1880 0.9546 -0.0685 0.260 Uiso 0.60 1 calc PR . .
H10B H 0.1689 0.9878 -0.0129 0.260 Uiso 0.60 1 calc PR . .
H10C H 0.0651 0.9682 -0.0817 0.260 Uiso 0.60 1 calc PR . .
C107 C 0.053(5) 0.9540(16) 0.092(5) 0.64(9) Uiso 0.60 1 d PD . .
H10J H 0.0373 0.9785 0.0848 0.958 Uiso 0.60 1 calc PR . .
H10K H 0.0843 0.9484 0.1585 0.958 Uiso 0.60 1 calc PR . .
H10L H -0.0164 0.9413 0.0655 0.958 Uiso 0.60 1 calc PR . .

loop_
_atom_site_aniso_label
_atom_site_aniso_U_11
_atom_site_aniso_U_22
_atom_site_aniso_U_33
_atom_site_aniso_U_23
_atom_site_aniso_U_13
_atom_site_aniso_U_12
Pd 0.0367(4) 0.0435(4) 0.0300(5) -0.0002(3) 0.0077(3) 0.0007(3)
P1 0.0412(13) 0.0494(14) 0.0305(15) -0.0005(11) 0.0059(11) 0.0022(11)
P2 0.0455(14) 0.0536(14) 0.0383(16) -0.0020(11) 0.0156(12) 0.0007(11)
C1 0.049(6) 0.055(5) 0.034(6) 0.006(4) -0.003(5) 0.002(4)
C2 0.060(6) 0.069(6) 0.036(6) 0.008(5) 0.019(5) 0.000(5)
C3 0.047(6) 0.066(6) 0.046(6) 0.004(5) 0.031(5) 0.001(5)
C31 0.040(5) 0.060(6) 0.029(6) -0.002(4) -0.003(5) 0.006(5)
C32 0.040(6) 0.063(6) 0.051(7) 0.001(5) 0.006(5) 0.004(5)
C33 0.044(6) 0.094(8) 0.045(7) -0.002(6) 0.015(5) 0.003(6)
C34 0.046(6) 0.108(9) 0.038(7) -0.011(6) 0.003(5) 0.024(6)
C35 0.080(8) 0.069(7) 0.049(7) 0.005(5) 0.008(6) 0.032(6)
C36 0.057(6) 0.063(7) 0.044(7) 0.001(5) 0.006(5) 0.013(5)
C41 0.043(5) 0.050(6) 0.035(6) 0.000(5) 0.012(5) 0.000(4)
C42 0.069(7) 0.054(6) 0.049(7) -0.003(5) 0.011(6) -0.003(5)
C43 0.087(8) 0.060(7) 0.062(8) -0.016(6) 0.008(7) -0.020(6)
C44 0.093(9) 0.053(7) 0.091(10) -0.009(7) 0.018(8) -0.013(6)
C45 0.109(9) 0.059(8) 0.065(9) 0.011(6) -0.009(8) -0.011(6)
C46 0.070(7) 0.057(7) 0.058(7) 0.003(6) 0.002(6) -0.010(5)
C51 0.049(6) 0.061(6) 0.043(6) -0.014(5) 0.026(5) -0.011(5)
C52 0.048(6) 0.075(7) 0.062(8) 0.000(6) 0.020(6) 0.008(6)
C53 0.046(7) 0.122(11) 0.055(8) -0.012(7) 0.009(6) 0.009(7)
C54 0.052(7) 0.122(11) 0.067(9) -0.029(8) 0.024(7) -0.024(8)
C55 0.067(8) 0.095(8) 0.064(9) -0.017(7) 0.036(7) -0.011(7)
C56 0.053(6) 0.092(8) 0.051(7) -0.016(6) 0.029(6) -0.015(6)
C61 0.049(5) 0.058(6) 0.036(6) -0.003(5) 0.009(5) 0.007(5)
C62 0.106(9) 0.080(8) 0.054(8) 0.006(6) 0.037(7) 0.032(7)
C63 0.130(11) 0.100(10) 0.067(9) -0.016(8) 0.032(9) 0.053(9)
C64 0.121(11) 0.065(8) 0.095(11) -0.002(8) 0.028(9) 0.018(7)
C65 0.099(9) 0.068(8) 0.084(9) 0.002(6) 0.041(8) 0.009(6)
C66 0.078(7) 0.051(6) 0.075(8) -0.005(6) 0.040(6) 0.012(5)
N11 0.033(4) 0.053(5) 0.022(4) 0.000(4) 0.008(3) 0.001(3)
C12 0.040(5) 0.040(5) 0.034(6) -0.004(4) 0.008(5) 0.002(4)
C13 0.038(5) 0.047(6) 0.038(6) -0.009(5) 0.017(5) -0.004(4)
C14 0.037(5) 0.062(6) 0.031(6) -0.002(5) 0.008(4) -0.001(5)
C15 0.042(5) 0.041(6) 0.049(7) 0.000(5) 0.018(5) 0.001(4)
C16 0.040(5) 0.049(5) 0.032(6) 0.001(5) 0.009(5) -0.005(4)
C17 0.053(6) 0.051(6) 0.050(7) -0.002(6) 0.020(6) 0.000(5)
O11 0.076(5) 0.065(5) 0.068(6) -0.008(4) 0.003(5) -0.022(4)
O12 0.068(4) 0.048(4) 0.059(5) -0.002(4) 0.019(4) -0.014(3)
C18 0.055(6) 0.052(6) 0.025(6) -0.004(5) 0.003(5) 0.002(5)
O13 0.074(5) 0.067(4) 0.037(5) 0.007(3) -0.011(4) -0.008(4)
O14 0.075(5) 0.058(4) 0.048(4) 0.007(3) 0.001(4) -0.003(4)
N21 0.033(4) 0.050(5) 0.024(4) 0.002(3) 0.007(3) -0.005(3)
C22 0.041(5) 0.042(5) 0.035(6) 0.001(4) 0.011(5) -0.002(4)
C23 0.039(5) 0.051(6) 0.029(6) -0.003(5) 0.001(5) 0.004(4)
C24 0.036(5) 0.064(6) 0.035(6) -0.011(5) 0.013(5) -0.001(5)
C25 0.044(5) 0.063(6) 0.028(5) -0.002(4) 0.017(5) -0.005(5)
C26 0.039(5) 0.047(5) 0.045(6) -0.003(5) 0.002(5) -0.005(4)
C27 0.048(6) 0.069(7) 0.027(6) -0.018(5) 0.002(5) 0.003(5)
O21 0.062(4) 0.073(4) 0.065(5) -0.014(4) 0.018(4) 0.015(4)
O22 0.066(5) 0.059(4) 0.067(5) 0.000(4) 0.022(4) 0.009(3)
C28 0.065(7) 0.063(7) 0.056(7) 0.001(5) 0.021(6) -0.001(6)
O23 0.096(6) 0.099(5) 0.087(6) 0.019(4) 0.070(5) 0.014(5)
O24 0.118(6) 0.074(5) 0.082(6) 0.025(4) 0.063(5) 0.015(5)
C70 0.124(12) 0.069(8) 0.100(12) 0.009(8) 0.045(10) -0.012(8)
F71 0.179(10) 0.187(10) 0.138(9) 0.050(7) -0.047(8) -0.081(8)
F72 0.354(15) 0.071(5) 0.191(10) -0.030(5) 0.213(11) -0.029(6)
F73 0.110(5) 0.050(3) 0.101(5) 0.012(3) 0.041(4) 0.000(3)
S74 0.093(2) 0.0536(15) 0.0469(18) 0.0073(13) 0.0209(17) 0.0005(14)
O75 0.148(10) 0.144(9) 0.198(13) 0.100(9) -0.108(9) -0.045(7)
O76 0.42(2) 0.056(5) 0.263(14) 0.014(7) 0.283(16) 0.000(8)
O77 0.064(4) 0.058(4) 0.057(4) 0.015(3) 0.018(4) 0.000(3)
C80 0.125(12) 0.065(9) 0.096(12) -0.008(8) 0.016(10) 0.005(8)
F81 0.129(7) 0.137(7) 0.102(7) 0.017(5) -0.027(6) -0.008(5)
F82 0.151(7) 0.085(5) 0.186(9) 0.005(6) 0.044(7) 0.031(5)
F83 0.111(6) 0.091(5) 0.159(8) -0.004(5) 0.054(6) -0.010(4)
S84 0.103(2) 0.0604(18) 0.059(2) 0.0060(15) 0.0142(18) -0.0044(16)
O85 0.130(6) 0.063(4) 0.036(5) 0.008(3) 0.007(4) -0.014(4)
O86 0.119(6) 0.068(5) 0.078(6) -0.008(4) 0.027(5) -0.012(4)
O87 0.122(6) 0.066(5) 0.079(6) 0.023(4) 0.018(5) -0.021(4)
C90 0.057(7) 0.078(7) 0.050(8) 0.001(6) 0.027(6) 0.003(6)
O90 0.093(5) 0.056(4) 0.050(5) -0.004(3) -0.007(4) 0.009(4)
C91 0.083(8) 0.102(9) 0.056(8) -0.004(7) 0.014(6) -0.028(7)
C92 0.079(8) 0.090(8) 0.072(8) 0.020(6) 0.024(7) 0.035(6)
C93 0.123(11) 0.056(7) 0.054(8) -0.016(6) 0.027(8) -0.015(7)
O93 0.076(5) 0.054(4) 0.047(4) 0.006(3) 0.008(4) 0.001(3)
C94 0.179(13) 0.057(7) 0.081(9) 0.001(6) 0.072(10) -0.008(8)
C95 0.107(10) 0.090(9) 0.087(10) -0.007(7) -0.002(8) 0.024(8)
C96 0.049(6) 0.053(6) 0.061(7) 0.019(5) 0.014(6) 0.002(5)
O96 0.061(4) 0.055(4) 0.068(5) -0.003(3) 0.022(4) 0.000(3)
C97 0.070(7) 0.077(8) 0.075(8) 0.021(6) 0.006(6) -0.018(6)
C98 0.083(8) 0.086(8) 0.079(9) 0.010(6) 0.040(7) 0.021(6)
C102 0.150(15) 0.112(13) 0.119(15) 0.020(12) 0.081(13) 0.049(12)
O102 0.181(11) 0.099(7) 0.116(9) 0.034(7) 0.073(8) 0.007(7)
C103 0.201(17) 0.087(10) 0.094(12) -0.004(8) 0.008(11) 0.018(11)
C104 0.220(19) 0.180(17) 0.171(17) 0.092(14) 0.145(16) 0.088(15)

loop_
_atom_type_symbol
_atom_type_description
_atom_type_scat_dispersion_real
_atom_type_scat_dispersion_imag
_atom_type_scat_source
C C 0.0033 0.0016 'International Tables Vol C Tables 4.2.6.8 and 6.1.1.4'
H H 0.0000 0.0000 'International Tables Vol C Tables 4.2.6.8 and 6.1.1.4'
N N 0.0061 0.0033 'International Tables Vol C Tables 4.2.6.8 and 6.1.1.4'
O O 0.0106 0.0060 'International Tables Vol C Tables 4.2.6.8 and 6.1.1.4'
F F 0.0171 0.0103 'International Tables Vol C Tables 4.2.6.8 and 6.1.1.4'
P P 0.1023 0.0942 'International Tables Vol C Tables 4.2.6.8 and 6.1.1.4'
S S 0.1246 0.1234 'International Tables Vol C Tables 4.2.6.8 and 6.1.1.4'
Pd Pd -0.9988 1.0072 'International Tables Vol C Tables 4.2.6.8 and 6.1.1.4'

loop_
_geom_angle_atom_site_label_1
_geom_angle_atom_site_label_2
_geom_angle_atom_site_label_3
_geom_angle
_geom_angle_site_symmetry_1
_geom_angle_site_symmetry_3
_geom_angle_publ_flag
N11 Pd N21 83.1(2) . . ?
N11 Pd P1 175.79(18) . . ?
N21 Pd P1 93.05(18) . . ?
N11 Pd P2 93.58(17) . . ?
N21 Pd P2 175.25(18) . . ?
P1 Pd P2 90.13(9) . . ?
C41 P1 C1 106.6(4) . . ?
C41 P1 C31 103.3(4) . . ?
C1 P1 C31 106.1(4) . . ?
C41 P1 Pd 115.1(3) . . ?
C1 P1 Pd 114.2(3) . . ?
C31 P1 Pd 110.7(3) . . ?
C61 P2 C51 106.8(4) . . ?
C61 P2 C3 106.7(4) . . ?
C51 P2 C3 105.9(4) . . ?
C61 P2 Pd 114.6(3) . . ?
C51 P2 Pd 109.0(3) . . ?
C3 P2 Pd 113.3(3) . . ?
C2 C1 P1 114.5(6) . . ?
C3 C2 C1 113.3(7) . . ?
C2 C3 P2 115.6(6) . . ?
C36 C31 C32 119.4(8) . . ?
C36 C31 P1 121.5(7) . . ?
C32 C31 P1 118.8(7) . . ?
C31 C32 C33 120.5(9) . . ?
C34 C33 C32 119.3(10) . . ?
C35 C34 C33 120.7(9) . . ?
C34 C35 C36 121.4(10) . . ?
C31 C36 C35 118.7(10) . . ?
C46 C41 C42 118.6(8) . . ?
C46 C41 P1 120.4(7) . . ?
C42 C41 P1 121.0(7) . . ?
C43 C42 C41 119.8(9) . . ?
C44 C43 C42 121.3(10) . . ?
C43 C44 C45 119.3(10) . . ?
C44 C45 C46 120.5(10) . . ?
C41 C46 C45 120.5(10) . . ?
C56 C51 C52 119.5(9) . . ?
C56 C51 P2 119.9(8) . . ?
C52 C51 P2 120.3(7) . . ?
C53 C52 C51 118.8(10) . . ?
C52 C53 C54 121.2(11) . . ?
C55 C54 C53 121.1(11) . . ?
C54 C55 C56 119.4(11) . . ?
C51 C56 C55 120.0(11) . . ?
C66 C61 C62 118.3(9) . . ?
C66 C61 P2 119.4(7) . . ?
C62 C61 P2 122.2(8) . . ?
C61 C62 C63 119.8(10) . . ?
C64 C63 C62 120.9(11) . . ?
C65 C64 C63 119.4(11) . . ?
C64 C65 C66 120.1(11) . . ?
C61 C66 C65 121.5(9) . . ?
C16 N11 C12 119.2(7) . . ?
C16 N11 Pd 122.7(6) . . ?
C12 N11 Pd 117.4(5) . . ?
N11 C12 C13 121.0(8) . . ?
C14 C13 C12 119.2(8) . . ?
C14 C13 C17 118.7(9) . . ?
C12 C13 C17 122.1(8) . . ?
C13 C14 C15 118.8(8) . . ?
C16 C15 C14 119.4(8) . . ?
C16 C15 C18 122.3(8) . . ?
C14 C15 C18 118.2(9) . . ?
N11 C16 C15 122.3(8) . . ?
O11 C17 O12 125.3(9) . . ?
O11 C17 C13 123.2(9) . . ?
O12 C17 C13 111.5(9) . . ?
O13 C18 O14 123.1(8) . . ?
O13 C18 C15 124.1(9) . . ?
O14 C18 C15 112.8(8) . . ?
C26 N21 C22 118.5(7) . . ?
C26 N21 Pd 122.5(6) . . ?
C22 N21 Pd 118.7(5) . . ?
N21 C22 C23 122.1(7) . . ?
C24 C23 C22 118.1(8) . . ?
C24 C23 C27 120.8(8) . . ?
C22 C23 C27 121.1(8) . . ?
C23 C24 C25 121.8(8) . . ?
C24 C25 C26 116.0(8) . . ?
C24 C25 C28 121.0(8) . . ?
C26 C25 C28 123.0(9) . . ?
N21 C26 C25 123.5(8) . . ?
O21 C27 O22 124.2(9) . . ?
O21 C27 C23 122.3(9) . . ?
O22 C27 C23 113.5(8) . . ?
O23 C28 O24 124.6(9) . . ?
O23 C28 C25 123.4(9) . . ?
O24 C28 C25 112.1(9) . . ?
F72 C70 F73 112.8(10) . . ?
F72 C70 F71 99.4(13) . . ?
F73 C70 F71 103.2(10) . . ?
F72 C70 S74 118.5(9) . . ?
F73 C70 S74 115.4(9) . . ?
F71 C70 S74 104.4(9) . . ?
O76 S74 O77 120.7(6) . . ?
O76 S74 O75 111.3(10) . . ?
O77 S74 O75 108.9(5) . . ?
O76 S74 C70 107.1(6) . . ?
O77 S74 C70 108.2(5) . . ?
O75 S74 C70 98.2(7) . . ?
F83 C80 F82 109.3(13) . . ?
F83 C80 F81 108.6(12) . . ?
F82 C80 F81 106.5(12) . . ?
F83 C80 S84 113.2(10) . . ?
F82 C80 S84 110.8(10) . . ?
F81 C80 S84 108.2(10) . . ?
O87 S84 O85 114.4(5) . . ?
O87 S84 O86 115.9(5) . . ?
O85 S84 O86 114.0(4) . . ?
O87 S84 C80 104.1(6) . . ?
O85 S84 C80 102.9(6) . . ?
O86 S84 C80 103.3(6) . . ?
O90 C90 C91 121.1(9) . . ?
O90 C90 C92 119.4(9) . . ?
C91 C90 C92 119.5(9) . . ?
O93 C93 C94 124.7(10) . . ?
O93 C93 C95 119.8(10) . . ?
C94 C93 C95 115.5(10) . . ?
O96 C96 C97 119.9(8) . . ?
O96 C96 C98 120.3(8) . . ?
C97 C96 C98 119.8(9) . . ?
O99 C99 C100 128(2) . . ?
O99 C99 C101 119(2) . . ?
C100 C99 C101 111.5(19) . . ?
O102 C102 C103 121.0(12) . . ?
O102 C102 C104 120.1(14) . . ?
C103 C102 C104 118.6(14) . . ?
O105 C105 C106 124(2) . . ?
O105 C105 C107 116(2) . . ?
C106 C105 C107 119(2) . . ?

loop_
_geom_bond_atom_site_label_1
_geom_bond_atom_site_label_2
_geom_bond_distance
_geom_bond_site_symmetry_2
_geom_bond_publ_flag
Pd N11 2.115(6) . ?
Pd N21 2.120(6) . ?
Pd P1 2.264(2) . ?
Pd P2 2.272(2) . ?
P1 C41 1.806(9) . ?
P1 C1 1.811(9) . ?
P1 C31 1.813(9) . ?
P2 C61 1.807(9) . ?
P2 C51 1.809(9) . ?
P2 C3 1.820(9) . ?
C1 C2 1.532(12) . ?
C2 C3 1.503(12) . ?
C31 C36 1.381(12) . ?
C31 C32 1.385(12) . ?
C32 C33 1.391(12) . ?
C33 C34 1.361(14) . ?
C34 C35 1.349(14) . ?
C35 C36 1.391(13) . ?
C41 C46 1.370(12) . ?
C41 C42 1.390(12) . ?
C42 C43 1.382(13) . ?
C43 C44 1.355(14) . ?
C44 C45 1.362(15) . ?
C45 C46 1.391(14) . ?
C51 C56 1.385(13) . ?
C51 C52 1.409(13) . ?
C52 C53 1.372(14) . ?
C53 C54 1.377(15) . ?
C54 C55 1.350(15) . ?
C55 C56 1.411(14) . ?
C61 C66 1.379(12) . ?
C61 C62 1.382(12) . ?
C62 C63 1.400(15) . ?
C63 C64 1.371(16) . ?
C64 C65 1.364(15) . ?
C65 C66 1.387(13) . ?
N11 C16 1.336(10) . ?
N11 C12 1.347(10) . ?
C12 C13 1.384(11) . ?
C13 C14 1.380(11) . ?
C13 C17 1.498(12) . ?
C14 C15 1.381(11) . ?
C15 C16 1.357(11) . ?
C15 C18 1.501(12) . ?
C17 O11 1.197(11) . ?
C17 O12 1.320(11) . ?
C18 O13 1.187(10) . ?
C18 O14 1.326(10) . ?
N21 C26 1.321(10) . ?
N21 C22 1.350(10) . ?
C22 C23 1.370(11) . ?
C23 C24 1.357(11) . ?
C23 C27 1.493(12) . ?
C24 C25 1.383(11) . ?
C25 C26 1.390(11) . ?
C25 C28 1.487(13) . ?
C27 O21 1.208(10) . ?
C27 O22 1.310(11) . ?
C28 O23 1.211(11) . ?
C28 O24 1.327(11) . ?
C70 F72 1.238(12) . ?
C70 F73 1.323(11) . ?
C70 F71 1.397(13) . ?
C70 S74 1.749(12) . ?
S74 O76 1.330(8) . ?
S74 O77 1.416(6) . ?
S74 O75 1.468(10) . ?
C80 F83 1.297(14) . ?
C80 F82 1.317(13) . ?
C80 F81 1.342(15) . ?
C80 S84 1.830(15) . ?
S84 O87 1.432(7) . ?
S84 O85 1.437(7) . ?
S84 O86 1.441(7) . ?
C90 O90 1.236(9) . ?
C90 C91 1.462(11) . ?
C90 C92 1.484(11) . ?
C93 O93 1.232(10) . ?
C93 C94 1.445(11) . ?
C93 C95 1.498(12) . ?
C96 O96 1.233(9) . ?
C96 C97 1.463(10) . ?
C96 C98 1.473(11) . ?
C99 O99 1.254(15) . ?
C99 C100 1.437(16) . ?
C99 C101 1.451(16) . ?
C102 O102 1.268(12) . ?
C102 C103 1.462(13) . ?
C102 C104 1.476(13) . ?
C105 O105 1.218(14) . ?
C105 C106 1.422(16) . ?
C105 C107 1.475(17) . ?
